data_1514367
loop_
_publ_author_name
'Men, Guangwen'
'Zhang, Guirong'
'Liang, Chunshuang'
'Liu, Huiling'
'Yang, Bing'
'Pan, Yuyu'
'Wang, Zhenyu'
'Jiang, Shimei'

_publ_section_title
;
 A dual channel optical detector for trace water chemodosimetry and
 imaging of live cells.
;
_journal_issue 10
_journal_name_full 'The Analyst'
_journal_page_first 2847
_journal_page_last 2857
_journal_paper_doi 10.1039/c3an36887d
_journal_volume 138
_journal_year 2013
_chemical_formula_moiety 'C37 H38 Cl2 N4 O3'
_chemical_formula_sum 'C37 H38 Cl2 N4 O3'
_chemical_formula_weight 657.61
_chemical_name_systematic
;
?
;
_space_group_IT_number 14
_symmetry_cell_setting monoclinic
_symmetry_space_group_name_Hall '-P 2ybc'
_symmetry_space_group_name_H-M 'P 1 21/c 1'
_atom_sites_solution_hydrogens geom
_atom_sites_solution_primary direct
_atom_sites_solution_secondary difmap
_audit_creation_method SHELXL-97
_cell_angle_alpha 90.00
_cell_angle_beta 116.000(17)
_cell_angle_gamma 90.00
_cell_formula_units_Z 4
_cell_length_a 13.066(5)
_cell_length_b 9.757(3)
_cell_length_c 29.525(11)
_cell_measurement_reflns_used 18865
_cell_measurement_temperature 293(2)
_cell_measurement_theta_max 28.19
_cell_measurement_theta_min 3.02
_cell_volume 3383(2)
_computing_structure_refinement 'SHELXL-97 (Sheldrick, 1997)'
_computing_structure_solution 'SHELXS-97 (Sheldrick, 1990)'
_diffrn_ambient_temperature 293(2)
_diffrn_measured_fraction_theta_full 0.998
_diffrn_measured_fraction_theta_max 0.998
_diffrn_radiation_monochromator graphite
_diffrn_radiation_source 'fine-focus sealed tube'
_diffrn_radiation_type MoK\a
_diffrn_radiation_wavelength 0.71073
_diffrn_reflns_av_R_equivalents 0.0521
_diffrn_reflns_av_sigmaI/netI 0.0477
_diffrn_reflns_limit_h_max 16
_diffrn_reflns_limit_h_min -16
_diffrn_reflns_limit_k_max 12
_diffrn_reflns_limit_k_min -12
_diffrn_reflns_limit_l_max 38
_diffrn_reflns_limit_l_min -38
_diffrn_reflns_number 30865
_diffrn_reflns_theta_full 27.48
_diffrn_reflns_theta_max 27.48
_diffrn_reflns_theta_min 3.02
_exptl_absorpt_coefficient_mu 0.234
_exptl_absorpt_correction_T_max 0.9602
_exptl_absorpt_correction_T_min 0.9027
_exptl_absorpt_correction_type multi-scan
_exptl_crystal_colour colorless
_exptl_crystal_density_diffrn 1.291
_exptl_crystal_density_method 'not measured'
_exptl_crystal_description block
_exptl_crystal_F_000 1384
_exptl_crystal_size_max 0.45
_exptl_crystal_size_mid 0.42
_exptl_crystal_size_min 0.17
_refine_diff_density_max 0.458
_refine_diff_density_min -0.309
_refine_diff_density_rms 0.049
_refine_ls_extinction_method none
_refine_ls_goodness_of_fit_ref 1.164
_refine_ls_hydrogen_treatment constr
_refine_ls_matrix_type full
_refine_ls_number_parameters 420
_refine_ls_number_reflns 7746
_refine_ls_number_restraints 14
_refine_ls_restrained_S_all 1.172
_refine_ls_R_factor_all 0.1000
_refine_ls_R_factor_gt 0.0632
_refine_ls_shift/su_max 0.001
_refine_ls_shift/su_mean 0.000
_refine_ls_structure_factor_coef Fsqd
_refine_ls_weighting_details 'calc w=1/[\s^2^(Fo^2^)+(0.0910P)^2^+0.0000P] where P=(Fo^2^+2Fc^2^)/3'
_refine_ls_weighting_scheme calc
_refine_ls_wR_factor_gt 0.1742
_refine_ls_wR_factor_ref 0.1917
_reflns_number_gt 4597
_reflns_number_total 7746
_reflns_threshold_expression >2sigma(I)
_cod_data_source_file c3an36887d.txt
_cod_data_source_block men2
_cod_original_sg_symbol_H-M P2(1)/c
_cod_database_code 1514367

loop_
_symmetry_equiv_pos_as_xyz
'x, y, z'
'-x, y+1/2, -z+1/2'
'-x, -y, -z'
'x, -y-1/2, z-1/2'

loop_
_atom_site_label
_atom_site_type_symbol
_atom_site_fract_x
_atom_site_fract_y
_atom_site_fract_z
_atom_site_U_iso_or_equiv
_atom_site_adp_type
_atom_site_occupancy
_atom_site_symmetry_multiplicity
_atom_site_calc_flag
_atom_site_refinement_flags
C1 C 0.1205(2) 1.1003(2) 0.73118(9) 0.0499(6) Uani 1 1 d .
C2 C 0.0758(2) 1.1937(2) 0.75399(10) 0.0538(6) Uani 1 1 d .
C3 C 0.1391(3) 1.2995(3) 0.78295(11) 0.0632(7) Uani 1 1 d .
H3 H 0.1075 1.3608 0.7975 0.076 Uiso 1 1 calc R
C4 C 0.2509(3) 1.3149(3) 0.79050(11) 0.0648(7) Uani 1 1 d .
C5 C 0.2993(2) 1.2232(3) 0.76997(10) 0.0590(6) Uani 1 1 d .
H5 H 0.3748 1.2338 0.7759 0.071 Uiso 1 1 calc R
C6 C 0.2353(2) 1.1152(2) 0.74047(9) 0.0495(5) Uani 1 1 d .
C7 C 0.2871(2) 1.0146(2) 0.72073(10) 0.0535(6) Uani 1 1 d .
H7 H 0.3638 1.0227 0.7282 0.064 Uiso 1 1 calc R
C8 C 0.2824(2) 0.8106(2) 0.67527(11) 0.0604(7) Uani 1 1 d .
H8A H 0.3644 0.8226 0.6910 0.073 Uiso 1 1 calc R
H8B H 0.2548 0.8176 0.6390 0.073 Uiso 1 1 calc R
C9 C 0.2519(2) 0.6725(2) 0.68903(9) 0.0530(6) Uani 1 1 d .
H9A H 0.2902 0.6625 0.7254 0.064 Uiso 1 1 calc R
H9B H 0.1706 0.6705 0.6790 0.064 Uiso 1 1 calc R
C10 C 0.36767(19) 0.4680(2) 0.69350(9) 0.0498(6) Uani 1 1 d .
C11 C 0.35539(19) 0.3490(2) 0.66045(9) 0.0479(5) Uani 1 1 d .
C12 C 0.4206(2) 0.2297(3) 0.67019(11) 0.0617(7) Uani 1 1 d .
H12 H 0.4841 0.2169 0.7008 0.074 Uiso 1 1 calc R
C13 C 0.3878(3) 0.1324(3) 0.63322(13) 0.0733(8) Uani 1 1 d .
H13 H 0.4294 0.0516 0.6390 0.088 Uiso 1 1 calc R
C14 C 0.2933(3) 0.1519(3) 0.58710(12) 0.0695(8) Uani 1 1 d .
H14 H 0.2731 0.0843 0.5625 0.083 Uiso 1 1 calc R
C15 C 0.2293(2) 0.2708(2) 0.57753(10) 0.0582(6) Uani 1 1 d .
H15 H 0.1663 0.2845 0.5467 0.070 Uiso 1 1 calc R
C16 C 0.26170(19) 0.3686(2) 0.61513(8) 0.0449(5) Uani 1 1 d .
C17 C 0.20471(18) 0.5051(2) 0.61470(8) 0.0424(5) Uani 1 1 d .
C18 C 0.08383(18) 0.4889(2) 0.60878(8) 0.0432(5) Uani 1 1 d .
C19 C 0.0604(2) 0.4133(3) 0.64352(10) 0.0570(6) Uani 1 1 d .
H19 H 0.1196 0.3669 0.6692 0.068 Uiso 1 1 calc R
C20 C -0.0471(2) 0.4055(3) 0.64080(10) 0.0616(7) Uani 1 1 d .
H20 H -0.0585 0.3561 0.6651 0.074 Uiso 1 1 calc R
C21 C -0.1396(2) 0.4704(3) 0.60224(10) 0.0558(6) Uani 1 1 d .
C22 C -0.1176(2) 0.5424(2) 0.56670(10) 0.0535(6) Uani 1 1 d .
H22 H -0.1771 0.5852 0.5399 0.064 Uiso 1 1 calc R
C23 C -0.00814(19) 0.5509(2) 0.57090(8) 0.0451(5) Uani 1 1 d .
C24 C 0.1082(2) 0.6586(2) 0.53849(8) 0.0451(5) Uani 1 1 d .
C25 C 0.1091(2) 0.7520(2) 0.50326(9) 0.0538(6) Uani 1 1 d .
H25 H 0.0406 0.7872 0.4793 0.065 Uiso 1 1 calc R
C26 C 0.2104(2) 0.7936(2) 0.50315(10) 0.0565(6) Uani 1 1 d .
C27 C 0.3116(2) 0.7348(3) 0.54039(11) 0.0641(7) Uani 1 1 d .
H27 H 0.3817 0.7587 0.5416 0.077 Uiso 1 1 calc R
C28 C 0.3069(2) 0.6435(3) 0.57436(10) 0.0581(6) Uani 1 1 d .
H28 H 0.3749 0.6069 0.5983 0.070 Uiso 1 1 calc R
C29 C 0.20600(19) 0.6024(2) 0.57504(8) 0.0445(5) Uani 1 1 d .
C30 C -0.2608(3) 0.4274(5) 0.64446(15) 0.1143(15) Uani 1 1 d .
H30A H -0.2091 0.3521 0.6606 0.137 Uiso 1 1 calc R
H30B H -0.2334 0.5054 0.6670 0.137 Uiso 1 1 calc R
C31 C -0.3671(5) 0.3909(6) 0.6421(2) 0.173(3) Uani 1 1 d .
H31A H -0.4119 0.4719 0.6381 0.260 Uiso 1 1 calc R
H31B H -0.3560 0.3450 0.6727 0.260 Uiso 1 1 calc R
H31C H -0.4060 0.3308 0.6140 0.260 Uiso 1 1 calc R
C32 C -0.3452(3) 0.5284(4) 0.55686(16) 0.0995(10) Uani 1 1 d U
H32A H -0.3366 0.5164 0.5261 0.119 Uiso 1 1 calc R
H32B H -0.4159 0.4851 0.5523 0.119 Uiso 1 1 calc R
C33 C -0.3501(5) 0.6716(5) 0.5662(3) 0.173(3) Uani 1 1 d .
H33A H -0.3595 0.6835 0.5965 0.259 Uiso 1 1 calc R
H33B H -0.4133 0.7124 0.5384 0.259 Uiso 1 1 calc R
H33C H -0.2807 0.7149 0.5702 0.259 Uiso 1 1 calc R
C34 C 0.3207(3) 0.9465(4) 0.47373(16) 0.1007(11) Uani 1 1 d U
H34A H 0.3077 1.0408 0.4621 0.121 Uiso 1 1 calc R
H34B H 0.3747 0.9472 0.5091 0.121 Uiso 1 1 calc R
C35 C 0.3685(6) 0.8735(6) 0.4461(2) 0.175(2) Uani 1 1 d .
H35A H 0.3953 0.7860 0.4617 0.262 Uiso 1 1 calc R
H35B H 0.4310 0.9248 0.4459 0.262 Uiso 1 1 calc R
H35C H 0.3116 0.8604 0.4122 0.262 Uiso 1 1 calc R
C36 C 0.1083(3) 0.9308(3) 0.42603(12) 0.0810(9) Uani 1 1 d .
H36A H 0.0545 0.8553 0.4159 0.097 Uiso 1 1 calc R
H36B H 0.1248 0.9527 0.3979 0.097 Uiso 1 1 calc R
C37 C 0.0548(4) 1.0522(3) 0.43760(17) 0.1091(13) Uani 1 1 d .
H37A H 0.0284 1.0274 0.4621 0.164 Uiso 1 1 calc R
H37B H -0.0084 1.0828 0.4074 0.164 Uiso 1 1 calc R
H37C H 0.1099 1.1245 0.4508 0.164 Uiso 1 1 calc R
Cl1 Cl -0.06329(6) 1.17012(7) 0.74498(3) 0.0776(3) Uani 1 1 d .
Cl2 Cl 0.33071(9) 1.45010(9) 0.82732(4) 0.1039(4) Uani 1 1 d .
N1 N 0.28125(16) 0.55561(18) 0.66635(7) 0.0464(4) Uani 1 1 d .
N2 N -0.2485(2) 0.4617(3) 0.59931(10) 0.0780(7) Uani 1 1 d U
N3 N 0.2131(2) 0.8873(3) 0.46859(10) 0.0813(7) Uani 1 1 d U
N4 N 0.22893(18) 0.9150(2) 0.69325(8) 0.0577(5) Uani 1 1 d .
O1 O 0.05484(15) 0.99951(18) 0.70281(7) 0.0625(5) Uani 1 1 d .
H1 H 0.0917 0.9515 0.6925 0.094 Uiso 1 1 calc R
O2 O 0.43920(15) 0.4868(2) 0.73691(7) 0.0698(5) Uani 1 1 d .
O3 O 0.00089(13) 0.62935(17) 0.53388(6) 0.0554(4) Uani 1 1 d .

loop_
_atom_site_aniso_label
_atom_site_aniso_U_11
_atom_site_aniso_U_22
_atom_site_aniso_U_33
_atom_site_aniso_U_23
_atom_site_aniso_U_13
_atom_site_aniso_U_12
C1 0.0485(14) 0.0423(11) 0.0586(14) 0.0072(11) 0.0230(12) 0.0011(10)
C2 0.0520(14) 0.0478(12) 0.0685(16) 0.0074(11) 0.0326(13) 0.0040(11)
C3 0.0719(19) 0.0523(14) 0.0746(18) -0.0035(13) 0.0405(16) 0.0048(13)
C4 0.0656(18) 0.0555(14) 0.0726(18) -0.0114(13) 0.0297(16) -0.0076(13)
C5 0.0499(15) 0.0613(15) 0.0640(16) -0.0036(13) 0.0232(13) -0.0061(12)
C6 0.0456(13) 0.0476(12) 0.0566(14) 0.0029(11) 0.0235(12) 0.0000(10)
C7 0.0444(13) 0.0548(13) 0.0634(15) 0.0041(12) 0.0255(12) -0.0001(11)
C8 0.0573(16) 0.0554(14) 0.0785(18) -0.0060(13) 0.0389(15) -0.0010(12)
C9 0.0516(15) 0.0548(13) 0.0552(14) -0.0085(11) 0.0258(13) -0.0031(11)
C10 0.0330(12) 0.0607(14) 0.0488(14) 0.0060(11) 0.0117(11) -0.0035(10)
C11 0.0347(12) 0.0515(12) 0.0538(13) 0.0120(11) 0.0159(11) 0.0058(10)
C12 0.0420(14) 0.0630(15) 0.0737(18) 0.0207(14) 0.0195(13) 0.0137(12)
C13 0.0676(19) 0.0549(15) 0.107(2) 0.0173(16) 0.047(2) 0.0219(14)
C14 0.0670(19) 0.0573(15) 0.084(2) -0.0062(14) 0.0328(17) 0.0123(14)
C15 0.0526(15) 0.0573(14) 0.0604(15) -0.0021(12) 0.0208(13) 0.0086(12)
C16 0.0376(12) 0.0460(11) 0.0499(13) 0.0051(10) 0.0182(11) 0.0053(9)
C17 0.0359(11) 0.0443(11) 0.0411(11) 0.0028(9) 0.0114(10) 0.0043(9)
C18 0.0380(12) 0.0422(11) 0.0465(12) 0.0034(10) 0.0160(10) 0.0049(9)
C19 0.0450(14) 0.0640(15) 0.0561(15) 0.0153(12) 0.0167(12) 0.0046(11)
C20 0.0517(15) 0.0727(16) 0.0632(16) 0.0134(13) 0.0278(14) -0.0025(13)
C21 0.0421(13) 0.0581(14) 0.0691(16) 0.0020(12) 0.0260(13) 0.0007(11)
C22 0.0376(13) 0.0596(14) 0.0591(15) 0.0100(12) 0.0174(12) 0.0088(11)
C23 0.0395(12) 0.0445(11) 0.0479(13) 0.0039(10) 0.0159(11) 0.0034(9)
C24 0.0430(13) 0.0441(11) 0.0485(13) 0.0016(10) 0.0206(11) 0.0051(10)
C25 0.0507(15) 0.0527(13) 0.0536(14) 0.0126(11) 0.0189(12) 0.0101(11)
C26 0.0569(16) 0.0527(13) 0.0636(16) 0.0110(12) 0.0300(14) 0.0044(12)
C27 0.0494(15) 0.0767(17) 0.0722(17) 0.0151(14) 0.0321(14) 0.0028(13)
C28 0.0429(14) 0.0690(15) 0.0616(15) 0.0133(13) 0.0222(13) 0.0079(12)
C29 0.0409(12) 0.0458(11) 0.0452(12) 0.0030(10) 0.0172(11) 0.0059(10)
C30 0.070(2) 0.186(4) 0.098(3) 0.009(3) 0.046(2) -0.019(3)
C31 0.173(5) 0.236(6) 0.170(5) -0.056(5) 0.130(5) -0.099(5)
C32 0.0585(18) 0.125(3) 0.115(3) 0.020(2) 0.0387(18) 0.0009(18)
C33 0.148(5) 0.128(4) 0.294(8) 0.046(5) 0.144(6) 0.038(3)
C34 0.098(2) 0.104(2) 0.114(2) 0.041(2) 0.059(2) 0.0061(19)
C35 0.172(6) 0.232(6) 0.148(5) 0.024(5) 0.095(5) 0.014(5)
C36 0.101(3) 0.077(2) 0.0697(19) 0.0196(16) 0.042(2) 0.0122(18)
C37 0.136(4) 0.081(2) 0.113(3) 0.015(2) 0.057(3) 0.031(2)
Cl1 0.0663(5) 0.0668(4) 0.1204(7) 0.0011(4) 0.0599(5) 0.0016(3)
Cl2 0.0980(7) 0.0922(6) 0.1232(8) -0.0517(6) 0.0499(6) -0.0320(5)
N1 0.0399(10) 0.0490(10) 0.0445(10) -0.0008(8) 0.0132(9) 0.0021(8)
N2 0.0491(13) 0.1005(17) 0.0937(17) 0.0211(14) 0.0397(13) 0.0048(12)
N3 0.0794(17) 0.0815(15) 0.0929(18) 0.0381(14) 0.0470(15) 0.0059(13)
N4 0.0520(13) 0.0543(11) 0.0705(14) -0.0057(10) 0.0304(12) 0.0009(10)
O1 0.0501(10) 0.0555(10) 0.0858(13) -0.0122(9) 0.0336(10) -0.0069(8)
O2 0.0442(10) 0.0902(13) 0.0538(11) 0.0004(10) 0.0019(9) -0.0041(9)
O3 0.0376(9) 0.0654(10) 0.0573(10) 0.0210(8) 0.0152(8) 0.0058(8)

loop_
_atom_type_symbol
_atom_type_description
_atom_type_scat_dispersion_real
_atom_type_scat_dispersion_imag
_atom_type_scat_source
C C 0.0033 0.0016 'International Tables Vol C Tables 4.2.6.8 and 6.1.1.4'
H H 0.0000 0.0000 'International Tables Vol C Tables 4.2.6.8 and 6.1.1.4'
Cl Cl 0.1484 0.1585 'International Tables Vol C Tables 4.2.6.8 and 6.1.1.4'
N N 0.0061 0.0033 'International Tables Vol C Tables 4.2.6.8 and 6.1.1.4'
O O 0.0106 0.0060 'International Tables Vol C Tables 4.2.6.8 and 6.1.1.4'

loop_
_geom_angle_atom_site_label_1
_geom_angle_atom_site_label_2
_geom_angle_atom_site_label_3
_geom_angle
O1 C1 C2 119.5(2)
O1 C1 C6 122.4(2)
C2 C1 C6 118.1(2)
C3 C2 C1 121.7(2)
C3 C2 Cl1 120.24(19)
C1 C2 Cl1 118.01(19)
C2 C3 C4 119.3(2)
C2 C3 H3 120.4
C4 C3 H3 120.4
C5 C4 C3 120.9(2)
C5 C4 Cl2 120.1(2)
C3 C4 Cl2 119.0(2)
C4 C5 C6 120.1(2)
C4 C5 H5 120.0
C6 C5 H5 120.0
C5 C6 C1 119.8(2)
C5 C6 C7 120.4(2)
C1 C6 C7 119.7(2)
N4 C7 C6 121.1(2)
N4 C7 H7 119.5
C6 C7 H7 119.5
N4 C8 C9 107.44(19)
N4 C8 H8A 110.2
C9 C8 H8A 110.2
N4 C8 H8B 110.2
C9 C8 H8B 110.2
H8A C8 H8B 108.5
N1 C9 C8 114.90(19)
N1 C9 H9A 108.5
C8 C9 H9A 108.5
N1 C9 H9B 108.5
C8 C9 H9B 108.5
H9A C9 H9B 107.5
O2 C10 N1 125.3(2)
O2 C10 C11 128.3(2)
N1 C10 C11 106.4(2)
C16 C11 C12 121.3(2)
C16 C11 C10 109.02(19)
C12 C11 C10 129.7(2)
C13 C12 C11 117.8(3)
C13 C12 H12 121.1
C11 C12 H12 121.1
C12 C13 C14 121.3(2)
C12 C13 H13 119.4
C14 C13 H13 119.4
C15 C14 C13 120.7(3)
C15 C14 H14 119.6
C13 C14 H14 119.6
C16 C15 C14 118.0(3)
C16 C15 H15 121.0
C14 C15 H15 121.0
C11 C16 C15 121.0(2)
C11 C16 C17 110.68(19)
C15 C16 C17 128.3(2)
N1 C17 C29 110.68(18)
N1 C17 C18 110.41(17)
C29 C17 C18 109.86(17)
N1 C17 C16 100.02(17)
C29 C17 C16 112.58(17)
C18 C17 C16 112.95(18)
C23 C18 C19 115.7(2)
C23 C18 C17 122.88(19)
C19 C18 C17 121.3(2)
C20 C19 C18 122.2(2)
C20 C19 H19 118.9
C18 C19 H19 118.9
C19 C20 C21 121.3(2)
C19 C20 H20 119.3
C21 C20 H20 119.3
N2 C21 C22 121.9(2)
N2 C21 C20 121.3(2)
C22 C21 C20 116.8(2)
C23 C22 C21 120.6(2)
C23 C22 H22 119.7
C21 C22 H22 119.7
C18 C23 O3 122.8(2)
C18 C23 C22 123.3(2)
O3 C23 C22 113.96(19)
C29 C24 O3 123.4(2)
C29 C24 C25 122.7(2)
O3 C24 C25 113.9(2)
C26 C25 C24 121.1(2)
C26 C25 H25 119.4
C24 C25 H25 119.4
N3 C26 C25 121.9(2)
N3 C26 C27 121.6(2)
C25 C26 C27 116.5(2)
C28 C27 C26 120.5(2)
C28 C27 H27 119.7
C26 C27 H27 119.7
C27 C28 C29 123.3(2)
C27 C28 H28 118.3
C29 C28 H28 118.3
C24 C29 C28 115.9(2)
C24 C29 C17 122.4(2)
C28 C29 C17 121.7(2)
C31 C30 N2 121.3(4)
C31 C30 H30A 107.0
N2 C30 H30A 107.0
C31 C30 H30B 107.0
N2 C30 H30B 107.0
H30A C30 H30B 106.7
C30 C31 H31A 109.5
C30 C31 H31B 109.5
H31A C31 H31B 109.5
C30 C31 H31C 109.5
H31A C31 H31C 109.5
H31B C31 H31C 109.5
C33 C32 N2 111.0(4)
C33 C32 H32A 109.4
N2 C32 H32A 109.4
C33 C32 H32B 109.4
N2 C32 H32B 109.4
H32A C32 H32B 108.0
C32 C33 H33A 109.5
C32 C33 H33B 109.5
H33A C33 H33B 109.5
C32 C33 H33C 109.5
H33A C33 H33C 109.5
H33B C33 H33C 109.5
C35 C34 N3 112.8(4)
C35 C34 H34A 109.0
N3 C34 H34A 109.0
C35 C34 H34B 109.0
N3 C34 H34B 109.0
H34A C34 H34B 107.8
C34 C35 H35A 109.5
C34 C35 H35B 109.5
H35A C35 H35B 109.5
C34 C35 H35C 109.5
H35A C35 H35C 109.5
H35B C35 H35C 109.5
N3 C36 C37 113.1(3)
N3 C36 H36A 109.0
C37 C36 H36A 109.0
N3 C36 H36B 109.0
C37 C36 H36B 109.0
H36A C36 H36B 107.8
C36 C37 H37A 109.5
C36 C37 H37B 109.5
H37A C37 H37B 109.5
C36 C37 H37C 109.5
H37A C37 H37C 109.5
H37B C37 H37C 109.5
C10 N1 C9 122.6(2)
C10 N1 C17 113.88(18)
C9 N1 C17 122.31(18)
C21 N2 C30 118.7(3)
C21 N2 C32 119.7(2)
C30 N2 C32 118.7(3)
C26 N3 C36 120.7(3)
C26 N3 C34 121.2(3)
C36 N3 C34 118.1(2)
C7 N4 C8 120.9(2)
C1 O1 H1 109.5
C24 O3 C23 118.22(17)

loop_
_geom_bond_atom_site_label_1
_geom_bond_atom_site_label_2
_geom_bond_distance
C1 O1 1.332(3)
C1 C2 1.404(3)
C1 C6 1.409(3)
C2 C3 1.365(4)
C2 Cl1 1.732(3)
C3 C4 1.386(4)
C3 H3 0.9300
C4 C5 1.379(4)
C4 Cl2 1.737(3)
C5 C6 1.389(3)
C5 H5 0.9300
C6 C7 1.452(3)
C7 N4 1.281(3)
C7 H7 0.9300
C8 N4 1.460(3)
C8 C9 1.510(3)
C8 H8A 0.9700
C8 H8B 0.9700
C9 N1 1.456(3)
C9 H9A 0.9700
C9 H9B 0.9700
C10 O2 1.225(3)
C10 N1 1.362(3)
C10 C11 1.479(3)
C11 C16 1.375(3)
C11 C12 1.396(3)
C12 C13 1.366(4)
C12 H12 0.9300
C13 C14 1.393(4)
C13 H13 0.9300
C14 C15 1.386(3)
C14 H14 0.9300
C15 C16 1.382(3)
C15 H15 0.9300
C16 C17 1.523(3)
C17 N1 1.494(3)
C17 C29 1.513(3)
C17 C18 1.519(3)
C18 C23 1.372(3)
C18 C19 1.402(3)
C19 C20 1.373(4)
C19 H19 0.9300
C20 C21 1.397(4)
C20 H20 0.9300
C21 N2 1.389(3)
C21 C22 1.394(3)
C22 C23 1.382(3)
C22 H22 0.9300
C23 O3 1.381(3)
C24 C29 1.375(3)
C24 O3 1.377(3)
C24 C25 1.387(3)
C25 C26 1.386(3)
C25 H25 0.9300
C26 N3 1.381(3)
C26 C27 1.418(4)
C27 C28 1.363(3)
C27 H27 0.9300
C28 C29 1.387(3)
C28 H28 0.9300
C30 C31 1.406(5)
C30 N2 1.450(4)
C30 H30A 0.9700
C30 H30B 0.9700
C31 H31A 0.9600
C31 H31B 0.9600
C31 H31C 0.9600
C32 C33 1.431(6)
C32 N2 1.485(4)
C32 H32A 0.9700
C32 H32B 0.9700
C33 H33A 0.9600
C33 H33B 0.9600
C33 H33C 0.9600
C34 C35 1.417(6)
C34 N3 1.465(4)
C34 H34A 0.9700
C34 H34B 0.9700
C35 H35A 0.9600
C35 H35B 0.9600
C35 H35C 0.9600
C36 N3 1.458(4)
C36 C37 1.489(4)
C36 H36A 0.9700
C36 H36B 0.9700
C37 H37A 0.9600
C37 H37B 0.9600
C37 H37C 0.9600
O1 H1 0.8200

loop_
_geom_hbond_atom_site_label_D
_geom_hbond_atom_site_label_H
_geom_hbond_atom_site_label_A
_geom_hbond_distance_DH
_geom_hbond_distance_HA
_geom_hbond_distance_DA
_geom_hbond_angle_DHA
_geom_hbond_site_symmetry_A
C7 H7 O2 0.93 2.34 3.241(3) 162.4 2_656
O1 H1 N4 0.82 1.82 2.549(3) 147.6 .

loop_
_geom_torsion_atom_site_label_1
_geom_torsion_atom_site_label_2
_geom_torsion_atom_site_label_3
_geom_torsion_atom_site_label_4
_geom_torsion
O1 C1 C2 C3 -179.3(2)
C6 C1 C2 C3 2.4(4)
O1 C1 C2 Cl1 1.4(3)
C6 C1 C2 Cl1 -176.93(18)
C1 C2 C3 C4 -0.6(4)
Cl1 C2 C3 C4 178.7(2)
C2 C3 C4 C5 -1.2(4)
C2 C3 C4 Cl2 179.9(2)
C3 C4 C5 C6 1.2(4)
Cl2 C4 C5 C6 -179.9(2)
C4 C5 C6 C1 0.6(4)
C4 C5 C6 C7 -177.1(2)
O1 C1 C6 C5 179.4(2)
C2 C1 C6 C5 -2.4(3)
O1 C1 C6 C7 -2.9(4)
C2 C1 C6 C7 175.3(2)
C5 C6 C7 N4 -179.6(2)
C1 C6 C7 N4 2.7(4)
N4 C8 C9 N1 169.7(2)
O2 C10 C11 C16 178.5(2)
N1 C10 C11 C16 -0.8(2)
O2 C10 C11 C12 0.4(4)
N1 C10 C11 C12 -178.9(2)
C16 C11 C12 C13 -0.3(4)
C10 C11 C12 C13 177.6(2)
C11 C12 C13 C14 0.7(4)
C12 C13 C14 C15 -0.4(4)
C13 C14 C15 C16 -0.3(4)
C12 C11 C16 C15 -0.4(3)
C10 C11 C16 C15 -178.6(2)
C12 C11 C16 C17 178.8(2)
C10 C11 C16 C17 0.5(2)
C14 C15 C16 C11 0.7(4)
C14 C15 C16 C17 -178.3(2)
C11 C16 C17 N1 -0.1(2)
C15 C16 C17 N1 179.0(2)
C11 C16 C17 C29 117.4(2)
C15 C16 C17 C29 -63.5(3)
C11 C16 C17 C18 -117.4(2)
C15 C16 C17 C18 61.6(3)
N1 C17 C18 C23 125.1(2)
C29 C17 C18 C23 2.7(3)
C16 C17 C18 C23 -123.9(2)
N1 C17 C18 C19 -52.1(3)
C29 C17 C18 C19 -174.5(2)
C16 C17 C18 C19 58.9(3)
C23 C18 C19 C20 -2.1(4)
C17 C18 C19 C20 175.3(2)
C18 C19 C20 C21 1.6(4)
C19 C20 C21 N2 179.6(3)
C19 C20 C21 C22 0.3(4)
N2 C21 C22 C23 179.1(2)
C20 C21 C22 C23 -1.6(4)
C19 C18 C23 O3 179.7(2)
C17 C18 C23 O3 2.4(3)
C19 C18 C23 C22 0.7(3)
C17 C18 C23 C22 -176.6(2)
C21 C22 C23 C18 1.1(4)
C21 C22 C23 O3 -178.0(2)
C29 C24 C25 C26 0.1(4)
O3 C24 C25 C26 179.2(2)
C24 C25 C26 N3 -179.5(2)
C24 C25 C26 C27 0.6(4)
N3 C26 C27 C28 179.4(3)
C25 C26 C27 C28 -0.7(4)
C26 C27 C28 C29 0.0(4)
O3 C24 C29 C28 -179.8(2)
C25 C24 C29 C28 -0.8(3)
O3 C24 C29 C17 -1.6(3)
C25 C24 C29 C17 177.4(2)
C27 C28 C29 C24 0.7(4)
C27 C28 C29 C17 -177.5(2)
N1 C17 C29 C24 -125.3(2)
C18 C17 C29 C24 -3.1(3)
C16 C17 C29 C24 123.7(2)
N1 C17 C29 C28 52.8(3)
C18 C17 C29 C28 175.0(2)
C16 C17 C29 C28 -58.2(3)
O2 C10 N1 C9 -11.0(3)
C11 C10 N1 C9 168.27(19)
O2 C10 N1 C17 -178.6(2)
C11 C10 N1 C17 0.7(2)
C8 C9 N1 C10 108.6(3)
C8 C9 N1 C17 -84.9(3)
C29 C17 N1 C10 -119.3(2)
C18 C17 N1 C10 118.8(2)
C16 C17 N1 C10 -0.4(2)
C29 C17 N1 C9 73.1(2)
C18 C17 N1 C9 -48.8(2)
C16 C17 N1 C9 -167.99(18)
C22 C21 N2 C30 -159.5(3)
C20 C21 N2 C30 21.3(4)
C22 C21 N2 C32 1.1(4)
C20 C21 N2 C32 -178.1(3)
C31 C30 N2 C21 -167.4(5)
C31 C30 N2 C32 31.8(7)
C33 C32 N2 C21 -81.6(4)
C33 C32 N2 C30 78.9(4)
C25 C26 N3 C36 -9.2(4)
C27 C26 N3 C36 170.6(3)
C25 C26 N3 C34 170.3(3)
C27 C26 N3 C34 -9.9(5)
C37 C36 N3 C26 89.3(4)
C37 C36 N3 C34 -90.3(4)
C35 C34 N3 C26 93.8(4)
C35 C34 N3 C36 -86.7(4)
C6 C7 N4 C8 -177.3(2)
C9 C8 N4 C7 128.2(3)
C29 C24 O3 C23 7.0(3)
C25 C24 O3 C23 -172.12(19)
C18 C23 O3 C24 -7.3(3)
C22 C23 O3 C24 171.8(2)
